data_2104707
loop_
_publ_author_name
'Siegler, Maxime A.'
'Prewitt, Jacob H.'
'Kelley, Steven P.'
'Parkin, Sean'
'Selegue, John P.'
'Brock, Carolyn Pratt'

_publ_section_title
;
 More examples of the
 15-crown-5&#x00B7;&#x00B7;&#x00B7;H~2~O---<i>M</i>---OH~2~&#x00B7;&#x00B7;&#x00B7;15-crown-5
 motif, <i>M</i> = Al^3+^, Cr^3+^ and Pd^2+^
;
_journal_coeditor_code ZB5012
_journal_issue 2
_journal_name_full 'Acta Crystallographica Section B'
_journal_page_first 213
_journal_page_last 221
_journal_paper_doi 10.1107/S0108768110007202
_journal_volume 66
_journal_year 2010
_chemical_formula_moiety 'C10 H20 O5, Al H12 O6, 3(N O3), 4(H2 O)'
_chemical_formula_sum 'C10 H40 Al N3 O24'
_chemical_formula_weight 613.43
_chemical_name_systematic
;
 ?
;
_space_group_IT_number 2
_symmetry_cell_setting triclinic
_symmetry_space_group_name_Hall '-P 1'
_symmetry_space_group_name_H-M 'P -1'
_atom_sites_solution_hydrogens geom
_atom_sites_solution_primary direct
_atom_sites_solution_secondary difmap
_audit_creation_method SHELXL-97
_cell_angle_alpha 99.1087(5)
_cell_angle_beta 112.2703(5)
_cell_angle_gamma 92.3805(5)
_cell_formula_units_Z 2
_cell_length_a 9.86420(10)
_cell_length_b 11.79220(10)
_cell_length_c 12.8064(2)
_cell_measurement_reflns_used 6124
_cell_measurement_temperature 90.0(2)
_cell_measurement_theta_max 27.48
_cell_measurement_theta_min 1.00
_cell_volume 1352.72(3)
_computing_cell_refinement 'SCALEPACK (Otwinowski & Minor, 1997)'
_computing_data_collection 'COLLECT (Nonius, 1998)'
_computing_data_reduction 'DENZO-SMN (Otwinowski & Minor, 1997)'
_computing_molecular_graphics 'XP in SHELXTL (Sheldrick, 2008)'
_computing_publication_material
;
SHELX-97 (Sheldrick, 2008) and local procedures
;
_computing_structure_refinement 'SHELXL-97 (Sheldrick, 2008)'
_computing_structure_solution 'SHELXS-97 (Sheldrick, 2008)'
_diffrn_ambient_temperature 90.0(2)
_diffrn_detector_area_resol_mean 9.1
_diffrn_measured_fraction_theta_full 0.999
_diffrn_measured_fraction_theta_max 0.999
_diffrn_measurement_device_type 'Nonius KappaCCD diffractometer'
_diffrn_measurement_method '\w scans at fixed \c = 55\%'
_diffrn_radiation_monochromator graphite
_diffrn_radiation_source 'fine-focus sealed tube'
_diffrn_radiation_type MoK\a
_diffrn_radiation_wavelength 0.71073
_diffrn_reflns_av_R_equivalents 0.0660
_diffrn_reflns_av_sigmaI/netI 0.0764
_diffrn_reflns_limit_h_max 12
_diffrn_reflns_limit_h_min -12
_diffrn_reflns_limit_k_max 15
_diffrn_reflns_limit_k_min -15
_diffrn_reflns_limit_l_max 16
_diffrn_reflns_limit_l_min -16
_diffrn_reflns_number 33872
_diffrn_reflns_theta_full 27.46
_diffrn_reflns_theta_max 27.46
_diffrn_reflns_theta_min 1.75
_diffrn_standards_number 0
_exptl_absorpt_coefficient_mu 0.179
_exptl_absorpt_correction_T_max 0.988
_exptl_absorpt_correction_T_min 0.957
_exptl_absorpt_correction_type multi-scan
_exptl_absorpt_process_details 'Scalepack (Otwinowski & Minor, 1997)'
_exptl_crystal_colour colourless
_exptl_crystal_density_diffrn 1.506
_exptl_crystal_density_method 'not measured'
_exptl_crystal_description block
_exptl_crystal_F_000 652
_exptl_crystal_size_max 0.25
_exptl_crystal_size_mid 0.15
_exptl_crystal_size_min 0.07
_refine_diff_density_max 0.349
_refine_diff_density_min -0.357
_refine_ls_extinction_method none
_refine_ls_goodness_of_fit_ref 0.989
_refine_ls_hydrogen_treatment mixed
_refine_ls_matrix_type full
_refine_ls_number_parameters 407
_refine_ls_number_reflns 6187
_refine_ls_number_restraints 31
_refine_ls_restrained_S_all 0.989
_refine_ls_R_factor_all 0.0900
_refine_ls_R_factor_gt 0.0446
_refine_ls_shift/su_max 0.001
_refine_ls_shift/su_mean 0.000
_refine_ls_structure_factor_coef Fsqd
_refine_ls_weighting_details 'calc w=1/[\s^2^(Fo^2^)+(0.0583P)^2^] where P=(Fo^2^+2Fc^2^)/3'
_refine_ls_weighting_scheme calc
_refine_ls_wR_factor_gt 0.1002
_refine_ls_wR_factor_ref 0.1172
_reflns_number_gt 3888
_reflns_number_total 6187
_reflns_threshold_expression >2\s(I)
_cod_data_source_file zb5012.cif
_cod_data_source_block 1
_cod_database_code 2104707
_cod_database_fobs_code 2104707

loop_
_symmetry_equiv_pos_as_xyz
'x, y, z'
'-x, -y, -z'

loop_
_atom_site_type_symbol
_atom_site_label
_atom_site_fract_x
_atom_site_fract_y
_atom_site_fract_z
_atom_site_U_iso_or_equiv
_atom_site_adp_type
_atom_site_calc_flag
_atom_site_refinement_flags
_atom_site_occupancy
_atom_site_disorder_assembly
_atom_site_disorder_group
O O1 -0.17527(15) 0.00050(12) 0.66940(11) 0.0168(3) Uani d . 1 . .
O O2 0.11149(16) 0.02046(12) 0.67384(12) 0.0191(3) Uani d . 1 . .
O O3 0.24836(16) 0.19908(11) 0.86487(12) 0.0182(3) Uani d . 1 . .
O O4 0.02771(15) 0.34547(12) 0.84214(12) 0.0189(3) Uani d . 1 . .
O O5 -0.22521(16) 0.19844(12) 0.80435(12) 0.0198(4) Uani d . 1 . .
C C1 -0.1352(2) -0.06440(18) 0.58300(18) 0.0192(5) Uani d . 1 . .
H H1A -0.1455 -0.0198 0.5216 0.023 Uiso calc R 1 . .
H H1B -0.2006 -0.1379 0.5481 0.023 Uiso calc R 1 . .
C C2 0.0215(2) -0.08841(17) 0.63870(18) 0.0195(5) Uani d . 1 . .
H H2A 0.0348 -0.1247 0.7061 0.023 Uiso calc R 1 . .
H H2B 0.0489 -0.1415 0.5837 0.023 Uiso calc R 1 . .
C C3 0.2589(2) 0.01896(18) 0.75369(18) 0.0185(5) Uani d . 1 . .
H H3A 0.3164 -0.0234 0.7146 0.022 Uiso calc R 1 . .
H H3B 0.2585 -0.0201 0.8165 0.022 Uiso calc R 1 . .
C C4 0.3263(2) 0.14204(17) 0.80111(18) 0.0191(5) Uani d . 1 . .
H H4A 0.4315 0.1442 0.8519 0.023 Uiso calc R 1 . .
H H4B 0.3206 0.1821 0.7375 0.023 Uiso calc R 1 . .
C C5 0.2805(2) 0.32237(17) 0.88772(19) 0.0196(5) Uani d . 1 . .
H H5A 0.2737 0.3491 0.8166 0.024 Uiso calc R 1 . .
H H5B 0.3820 0.3455 0.9461 0.024 Uiso calc R 1 . .
C C6 0.1718(2) 0.37645(18) 0.93087(18) 0.0194(5) Uani d . 1 . .
H H6A 0.1764 0.3482 1.0008 0.023 Uiso calc R 1 . .
H H6B 0.1951 0.4615 0.9504 0.023 Uiso calc R 1 . .
C C7 -0.0892(2) 0.38365(18) 0.87374(19) 0.0196(5) Uani d . 1 . .
H H7A -0.0938 0.4673 0.8736 0.024 Uiso calc R 1 . .
H H7B -0.0726 0.3704 0.9519 0.024 Uiso calc R 1 . .
C C8 -0.2300(2) 0.31642(17) 0.78811(19) 0.0207(5) Uani d . 1 . .
H H8A -0.3154 0.3482 0.8002 0.025 Uiso calc R 1 . .
H H8B -0.2399 0.3209 0.7090 0.025 Uiso calc R 1 . .
C C9 -0.3422(2) 0.11846(18) 0.71714(18) 0.0206(5) Uani d . 1 . .
H H9A -0.4292 0.1600 0.6842 0.025 Uiso calc R 1 . .
H H9B -0.3706 0.0579 0.7528 0.025 Uiso calc R 1 . .
C C10 -0.2996(2) 0.06232(19) 0.62257(18) 0.0207(5) Uani d . 1 . .
H H10A -0.3834 0.0084 0.5645 0.025 Uiso calc R 1 . .
H H10B -0.2744 0.1218 0.5844 0.025 Uiso calc R 1 . .
Al Al1 0.0000 0.0000 1.0000 0.0139(2) Uani d S 1 . .
O O61 0.02191(16) 0.12200(12) 0.92630(12) 0.0153(3) Uani d D 1 . .
H H61A -0.0545(19) 0.1486(18) 0.8875(18) 0.023 Uiso d D 1 . .
H H61B 0.088(2) 0.1402(18) 0.9081(19) 0.023 Uiso d D 1 . .
O O71 -0.11305(16) -0.09346(12) 0.85699(12) 0.0169(3) Uani d D 1 . .
H H71A -0.137(2) -0.0698(17) 0.7953(16) 0.025 Uiso d D 1 . .
H H71B -0.149(2) -0.1648(14) 0.8420(18) 0.025 Uiso d D 1 . .
O O81 0.17318(16) -0.05180(12) 0.99374(13) 0.0171(3) Uani d D 1 . .
H H81A 0.254(2) -0.0111(17) 1.0310(18) 0.026 Uiso d D 1 . .
H H81B 0.181(2) -0.1191(14) 0.9674(19) 0.026 Uiso d D 1 . .
Al Al2 0.0000 0.5000 0.5000 0.0150(2) Uani d S 1 . .
O O62 0.10598(16) 0.38342(12) 0.56327(13) 0.0198(4) Uani d D 1 . .
H H62A 0.1976(18) 0.3746(19) 0.579(2) 0.030 Uiso d D 1 . .
H H62B 0.068(2) 0.3281(16) 0.5800(18) 0.030 Uiso d D 1 . .
O O72 -0.16957(16) 0.43412(13) 0.51022(13) 0.0184(3) Uani d D 1 . .
H H72A -0.231(2) 0.3773(16) 0.4629(16) 0.028 Uiso d D 1 . .
H H72B -0.208(2) 0.4594(18) 0.5567(17) 0.028 Uiso d D 1 . .
O O82 -0.05372(17) 0.40838(13) 0.35424(13) 0.0206(4) Uani d D 1 . .
H H82A 0.003(2) 0.3645(18) 0.339(2) 0.031 Uiso d D 1 . .
H H82B -0.121(2) 0.4145(19) 0.2924(16) 0.031 Uiso d D 1 . .
N N1 0.4460(2) 0.76420(15) 0.60672(16) 0.0206(4) Uani d . 1 . .
O O15 0.44398(18) 0.70625(14) 0.51615(14) 0.0307(4) Uani d . 1 . .
O O16 0.35097(17) 0.73630(13) 0.64517(13) 0.0291(4) Uani d . 1 . .
O O17 0.53917(17) 0.84923(13) 0.66013(14) 0.0299(4) Uani d . 1 . .
N N2 0.2291(2) 0.35826(15) 1.28691(15) 0.0185(4) Uani d . 1 . .
O O18 0.25512(17) 0.31196(12) 1.20124(12) 0.0232(4) Uani d . 1 . .
O O19 0.26789(18) 0.46327(12) 1.32689(13) 0.0257(4) Uani d . 1 . .
O O20 0.16373(16) 0.29718(12) 1.32940(12) 0.0206(4) Uani d . 1 . .
N N3 0.2821(2) 0.70400(15) 0.89426(15) 0.0192(4) Uani d . 1 . .
O O21 0.15789(17) 0.73523(13) 0.88319(14) 0.0283(4) Uani d . 1 . .
O O22 0.39610(17) 0.76826(13) 0.95566(13) 0.0267(4) Uani d . 1 . .
O O23 0.28779(16) 0.60498(12) 0.84212(12) 0.0228(4) Uani d . 1 . .
O O11 -0.00990(18) 0.22321(13) 0.62993(13) 0.0205(4) Uani d D 1 . .
H H11A -0.012(3) 0.2551(16) 0.6923(16) 0.031 Uiso d D 1 . .
H H11B 0.025(3) 0.1638(15) 0.641(2) 0.031 Uiso d D 1 . .
O O12 0.42297(18) 0.07725(14) 1.11018(14) 0.0276(4) Uani d D 1 . .
H H12A 0.437(3) 0.111(2) 1.1777(16) 0.041 Uiso d D 1 . .
H H12B 0.464(3) 0.1254(19) 1.0850(19) 0.041 Uiso d D 1 . .
O O13 0.53118(18) 0.51297(13) 0.80910(15) 0.0264(4) Uani d D 1 . .
H H13A 0.468(2) 0.5505(19) 0.821(2) 0.040 Uiso d D 1 . .
H H13B 0.590(2) 0.5619(18) 0.799(2) 0.040 Uiso d D 1 . .
O O14 0.37982(17) 0.34707(14) 0.61563(14) 0.0258(4) Uani d D 1 . .
H H14A 0.437(3) 0.4020(18) 0.6647(18) 0.039 Uiso d D 1 . .
H H14B 0.416(3) 0.335(2) 0.5664(18) 0.039 Uiso d D 1 . .

loop_
_atom_site_aniso_label
_atom_site_aniso_U_11
_atom_site_aniso_U_22
_atom_site_aniso_U_33
_atom_site_aniso_U_12
_atom_site_aniso_U_13
_atom_site_aniso_U_23
O1 0.0166(8) 0.0190(8) 0.0137(8) 0.0035(6) 0.0046(6) 0.0035(6)
O2 0.0169(8) 0.0167(8) 0.0212(8) 0.0018(6) 0.0047(7) 0.0036(6)
O3 0.0202(8) 0.0153(8) 0.0221(8) 0.0025(6) 0.0125(7) 0.0012(6)
O4 0.0179(8) 0.0199(8) 0.0166(8) 0.0019(6) 0.0054(7) -0.0001(6)
O5 0.0187(8) 0.0139(8) 0.0225(8) 0.0004(6) 0.0031(7) 0.0042(6)
C1 0.0236(13) 0.0181(11) 0.0146(11) -0.0026(9) 0.0080(10) -0.0004(9)
C2 0.0270(13) 0.0134(11) 0.0179(11) -0.0011(9) 0.0100(10) 0.0002(9)
C3 0.0202(12) 0.0214(12) 0.0161(11) 0.0073(9) 0.0080(10) 0.0061(9)
C4 0.0174(12) 0.0222(12) 0.0179(12) 0.0036(9) 0.0082(10) 0.0009(9)
C5 0.0204(12) 0.0164(11) 0.0204(12) -0.0011(9) 0.0069(10) 0.0025(9)
C6 0.0207(12) 0.0176(11) 0.0159(11) -0.0024(9) 0.0040(10) 0.0012(9)
C7 0.0219(12) 0.0149(11) 0.0222(12) 0.0058(9) 0.0092(10) 0.0019(9)
C8 0.0209(12) 0.0153(11) 0.0236(12) 0.0070(9) 0.0044(10) 0.0065(9)
C9 0.0173(12) 0.0191(12) 0.0227(12) 0.0001(9) 0.0043(10) 0.0057(10)
C10 0.0159(12) 0.0243(12) 0.0188(12) 0.0023(9) 0.0022(9) 0.0069(10)
Al1 0.0156(5) 0.0125(5) 0.0125(5) 0.0021(4) 0.0047(4) 0.0015(4)
O61 0.0127(8) 0.0167(8) 0.0173(8) 0.0030(6) 0.0057(7) 0.0056(6)
O71 0.0227(9) 0.0146(8) 0.0115(8) -0.0005(7) 0.0047(7) 0.0026(6)
O81 0.0171(8) 0.0119(8) 0.0187(8) 0.0000(6) 0.0048(7) -0.0009(6)
Al2 0.0152(5) 0.0140(5) 0.0150(5) 0.0004(4) 0.0057(4) 0.0015(4)
O62 0.0167(8) 0.0184(8) 0.0258(9) 0.0019(7) 0.0093(7) 0.0063(7)
O72 0.0182(9) 0.0164(8) 0.0198(9) -0.0019(6) 0.0093(7) -0.0026(6)
O82 0.0189(9) 0.0219(9) 0.0180(8) 0.0040(7) 0.0057(7) -0.0012(7)
N1 0.0191(10) 0.0183(10) 0.0226(11) 0.0015(8) 0.0063(9) 0.0035(8)
O15 0.0287(10) 0.0374(10) 0.0263(9) -0.0014(8) 0.0159(8) -0.0048(8)
O16 0.0287(10) 0.0315(10) 0.0289(10) -0.0085(7) 0.0185(8) -0.0044(7)
O17 0.0248(9) 0.0251(9) 0.0320(10) -0.0112(7) 0.0057(8) 0.0006(7)
N2 0.0196(10) 0.0182(10) 0.0170(10) 0.0038(8) 0.0063(8) 0.0034(8)
O18 0.0318(9) 0.0202(8) 0.0198(8) -0.0003(7) 0.0151(7) -0.0023(7)
O19 0.0375(10) 0.0117(8) 0.0307(9) -0.0020(7) 0.0194(8) -0.0028(7)
O20 0.0240(9) 0.0178(8) 0.0243(9) 0.0014(7) 0.0138(7) 0.0051(7)
N3 0.0212(11) 0.0179(10) 0.0175(10) 0.0028(8) 0.0067(8) 0.0023(8)
O21 0.0175(9) 0.0263(9) 0.0333(10) 0.0080(7) 0.0057(7) -0.0070(7)
O22 0.0194(9) 0.0288(9) 0.0230(9) -0.0058(7) 0.0023(7) -0.0028(7)
O23 0.0234(9) 0.0199(9) 0.0219(8) 0.0060(7) 0.0078(7) -0.0029(7)
O11 0.0273(9) 0.0177(8) 0.0174(8) 0.0023(7) 0.0096(7) 0.0034(7)
O12 0.0247(10) 0.0289(10) 0.0252(10) -0.0058(7) 0.0075(8) 0.0020(8)
O13 0.0233(10) 0.0229(9) 0.0372(10) 0.0034(7) 0.0172(8) 0.0037(8)
O14 0.0198(9) 0.0337(10) 0.0242(10) 0.0038(7) 0.0104(8) 0.0015(8)

loop_
_atom_type_symbol
_atom_type_description
_atom_type_scat_dispersion_real
_atom_type_scat_dispersion_imag
_atom_type_scat_source
C C 0.0033 0.0016 'International Tables Vol C Tables 4.2.6.8 and 6.1.1.4'
H H 0.0000 0.0000 'International Tables Vol C Tables 4.2.6.8 and 6.1.1.4'
Al Al 0.0645 0.0514 'International Tables Vol C Tables 4.2.6.8 and 6.1.1.4'
N N 0.0061 0.0033 'International Tables Vol C Tables 4.2.6.8 and 6.1.1.4'
O O 0.0106 0.0060 'International Tables Vol C Tables 4.2.6.8 and 6.1.1.4'

loop_
_geom_angle_atom_site_label_1
_geom_angle_atom_site_label_2
_geom_angle_atom_site_label_3
_geom_angle_site_symmetry_1
_geom_angle_site_symmetry_3
_geom_angle
_geom_angle_publ_flag
C10 O1 C1 . . 112.92(15) ?
C3 O2 C2 . . 114.58(15) ?
C4 O3 C5 . . 112.24(15) ?
C7 O4 C6 . . 114.59(15) ?
C9 O5 C8 . . 114.45(16) ?
O1 C1 C2 . . 108.19(16) ?
O1 C1 H1A . . 110.1 ?
C2 C1 H1A . . 110.1 ?
O1 C1 H1B . . 110.1 ?
C2 C1 H1B . . 110.1 ?
H1A C1 H1B . . 108.4 ?
O2 C2 C1 . . 107.02(16) ?
O2 C2 H2A . . 110.3 ?
C1 C2 H2A . . 110.3 ?
O2 C2 H2B . . 110.3 ?
C1 C2 H2B . . 110.3 ?
H2A C2 H2B . . 108.6 ?
O2 C3 C4 . . 107.64(17) ?
O2 C3 H3A . . 110.2 ?
C4 C3 H3A . . 110.2 ?
O2 C3 H3B . . 110.2 ?
C4 C3 H3B . . 110.2 ?
H3A C3 H3B . . 108.5 ?
O3 C4 C3 . . 109.18(17) ?
O3 C4 H4A . . 109.8 ?
C3 C4 H4A . . 109.8 ?
O3 C4 H4B . . 109.8 ?
C3 C4 H4B . . 109.8 ?
H4A C4 H4B . . 108.3 ?
O3 C5 C6 . . 108.97(17) ?
O3 C5 H5A . . 109.9 ?
C6 C5 H5A . . 109.9 ?
O3 C5 H5B . . 109.9 ?
C6 C5 H5B . . 109.9 ?
H5A C5 H5B . . 108.3 ?
O4 C6 C5 . . 108.09(16) ?
O4 C6 H6A . . 110.1 ?
C5 C6 H6A . . 110.1 ?
O4 C6 H6B . . 110.1 ?
C5 C6 H6B . . 110.1 ?
H6A C6 H6B . . 108.4 ?
O4 C7 C8 . . 107.78(17) ?
O4 C7 H7A . . 110.2 ?
C8 C7 H7A . . 110.2 ?
O4 C7 H7B . . 110.2 ?
C8 C7 H7B . . 110.2 ?
H7A C7 H7B . . 108.5 ?
O5 C8 C7 . . 107.40(17) ?
O5 C8 H8A . . 110.2 ?
C7 C8 H8A . . 110.2 ?
O5 C8 H8B . . 110.2 ?
C7 C8 H8B . . 110.2 ?
H8A C8 H8B . . 108.5 ?
O5 C9 C10 . . 112.64(17) ?
O5 C9 H9A . . 109.1 ?
C10 C9 H9A . . 109.1 ?
O5 C9 H9B . . 109.1 ?
C10 C9 H9B . . 109.1 ?
H9A C9 H9B . . 107.8 ?
O1 C10 C9 . . 109.32(17) ?
O1 C10 H10A . . 109.8 ?
C9 C10 H10A . . 109.8 ?
O1 C10 H10B . . 109.8 ?
C9 C10 H10B . . 109.8 ?
H10A C10 H10B . . 108.3 ?
O81 Al1 O81 2_557 . 179.9990(10) ?
O81 Al1 O71 2_557 . 88.78(6) ?
O81 Al1 O71 . . 91.22(6) ?
O81 Al1 O71 2_557 2_557 91.22(6) ?
O81 Al1 O71 . 2_557 88.78(6) ?
O71 Al1 O71 . 2_557 180.0 ?
O81 Al1 O61 2_557 . 90.23(6) ?
O81 Al1 O61 . . 89.77(6) ?
O71 Al1 O61 . . 90.29(6) ?
O71 Al1 O61 2_557 . 89.71(6) ?
O81 Al1 O61 2_557 2_557 89.77(6) ?
O81 Al1 O61 . 2_557 90.23(6) ?
O71 Al1 O61 . 2_557 89.71(6) ?
O71 Al1 O61 2_557 2_557 90.29(6) ?
O61 Al1 O61 . 2_557 180.0 ?
Al1 O61 H61A . . 117.6(15) ?
Al1 O61 H61B . . 129.5(16) ?
H61A O61 H61B . . 110(2) ?
Al1 O71 H71A . . 123.1(15) ?
Al1 O71 H71B . . 128.8(14) ?
H71A O71 H71B . . 108.1(19) ?
Al1 O81 H81A . . 120.4(15) ?
Al1 O81 H81B . . 124.9(16) ?
H81A O81 H81B . . 114(2) ?
O62 Al2 O62 . 2_566 180.0 ?
O62 Al2 O82 . . 88.85(7) ?
O62 Al2 O82 2_566 . 91.15(7) ?
O62 Al2 O82 . 2_566 91.15(7) ?
O62 Al2 O82 2_566 2_566 88.84(7) ?
O82 Al2 O82 . 2_566 179.9990(10) ?
O62 Al2 O72 . 2_566 89.24(7) ?
O62 Al2 O72 2_566 2_566 90.76(7) ?
O82 Al2 O72 . 2_566 90.41(7) ?
O82 Al2 O72 2_566 2_566 89.59(7) ?
O62 Al2 O72 . . 90.76(7) ?
O62 Al2 O72 2_566 . 89.24(7) ?
O82 Al2 O72 . . 89.59(7) ?
O82 Al2 O72 2_566 . 90.41(7) ?
O72 Al2 O72 2_566 . 180.0 ?
Al2 O62 H62A . . 128.8(15) ?
Al2 O62 H62B . . 123.1(16) ?
H62A O62 H62B . . 108(2) ?
Al2 O72 H72A . . 127.3(15) ?
Al2 O72 H72B . . 127.0(15) ?
H72A O72 H72B . . 105.2(19) ?
Al2 O82 H82A . . 121.5(16) ?
Al2 O82 H82B . . 129.1(16) ?
H82A O82 H82B . . 107(2) ?
O15 N1 O17 . . 121.30(19) ?
O15 N1 O16 . . 119.29(17) ?
O17 N1 O16 . . 119.41(18) ?
O19 N2 O20 . . 121.41(17) ?
O19 N2 O18 . . 119.46(17) ?
O20 N2 O18 . . 119.13(17) ?
O22 N3 O21 . . 120.67(17) ?
O22 N3 O23 . . 120.82(18) ?
O21 N3 O23 . . 118.51(17) ?
H11A O11 H11B . . 106(2) ?
H12A O12 H12B . . 105(2) ?
H13A O13 H13B . . 105(2) ?
H14A O14 H14B . . 104(2) ?

loop_
_geom_bond_atom_site_label_1
_geom_bond_atom_site_label_2
_geom_bond_site_symmetry_2
_geom_bond_distance
_geom_bond_publ_flag
O1 C10 . 1.432(2) ?
O1 C1 . 1.433(2) ?
O2 C3 . 1.429(2) ?
O2 C2 . 1.435(2) ?
O3 C4 . 1.434(2) ?
O3 C5 . 1.434(2) ?
O4 C7 . 1.427(2) ?
O4 C6 . 1.430(2) ?
O5 C9 . 1.438(2) ?
O5 C8 . 1.439(2) ?
C1 C2 . 1.498(3) ?
C1 H1A . 0.9900 ?
C1 H1B . 0.9900 ?
C2 H2A . 0.9900 ?
C2 H2B . 0.9900 ?
C3 C4 . 1.501(3) ?
C3 H3A . 0.9900 ?
C3 H3B . 0.9900 ?
C4 H4A . 0.9900 ?
C4 H4B . 0.9900 ?
C5 C6 . 1.503(3) ?
C5 H5A . 0.9900 ?
C5 H5B . 0.9900 ?
C6 H6A . 0.9900 ?
C6 H6B . 0.9900 ?
C7 C8 . 1.497(3) ?
C7 H7A . 0.9900 ?
C7 H7B . 0.9900 ?
C8 H8A . 0.9900 ?
C8 H8B . 0.9900 ?
C9 C10 . 1.495(3) ?
C9 H9A . 0.9900 ?
C9 H9B . 0.9900 ?
C10 H10A . 0.9900 ?
C10 H10B . 0.9900 ?
Al1 O81 2_557 1.8635(15) ?
Al1 O81 . 1.8635(15) ?
Al1 O71 . 1.8770(14) ?
Al1 O71 2_557 1.8770(14) ?
Al1 O61 . 1.8883(14) ?
Al1 O61 2_557 1.8884(14) ?
O61 H61A . 0.836(15) ?
O61 H61B . 0.807(15) ?
O71 H71A . 0.831(16) ?
O71 H71B . 0.861(15) ?
O81 H81A . 0.841(16) ?
O81 H81B . 0.832(15) ?
Al2 O62 . 1.8626(14) ?
Al2 O62 2_566 1.8626(14) ?
Al2 O82 . 1.8699(14) ?
Al2 O82 2_566 1.8699(14) ?
Al2 O72 2_566 1.8731(14) ?
Al2 O72 . 1.8731(14) ?
O62 H62A . 0.863(16) ?
O62 H62B . 0.834(14) ?
O72 H72A . 0.863(15) ?
O72 H72B . 0.842(16) ?
O82 H82A . 0.838(16) ?
O82 H82B . 0.833(16) ?
N1 O15 . 1.242(2) ?
N1 O17 . 1.244(2) ?
N1 O16 . 1.267(2) ?
N2 O19 . 1.246(2) ?
N2 O20 . 1.258(2) ?
N2 O18 . 1.266(2) ?
N3 O22 . 1.236(2) ?
N3 O21 . 1.257(2) ?
N3 O23 . 1.265(2) ?
O11 H11A . 0.836(15) ?
O11 H11B . 0.801(15) ?
O12 H12A . 0.849(16) ?
O12 H12B . 0.855(16) ?
O13 H13A . 0.824(16) ?
O13 H13B . 0.855(16) ?
O14 H14A . 0.838(16) ?
O14 H14B . 0.832(16) ?

loop_
_geom_torsion_atom_site_label_1
_geom_torsion_atom_site_label_2
_geom_torsion_atom_site_label_3
_geom_torsion_atom_site_label_4
_geom_torsion_site_symmetry_1
_geom_torsion_site_symmetry_2
_geom_torsion_site_symmetry_3
_geom_torsion_site_symmetry_4
_geom_torsion
_geom_torsion_publ_flag
C10 O1 C1 C2 . . . . 159.42(16) ?
C3 O2 C2 C1 . . . . 164.80(16) ?
O1 C1 C2 O2 . . . . -67.1(2) ?
C2 O2 C3 C4 . . . . -167.57(16) ?
C5 O3 C4 C3 . . . . -165.08(17) ?
O2 C3 C4 O3 . . . . 64.3(2) ?
C4 O3 C5 C6 . . . . 167.68(17) ?
C7 O4 C6 C5 . . . . 175.57(17) ?
O3 C5 C6 O4 . . . . -62.3(2) ?
C6 O4 C7 C8 . . . . -163.31(17) ?
C9 O5 C8 C7 . . . . -170.80(17) ?
O4 C7 C8 O5 . . . . 68.2(2) ?
C8 O5 C9 C10 . . . . 93.7(2) ?
C1 O1 C10 C9 . . . . 174.85(16) ?
O5 C9 C10 O1 . . . . 59.7(2) ?
